data_1571435
loop_
_publ_author_name
'Murphy, Jennifer N.'
'Kobti, Joy-Lynn'
'Dao, Michelle'
'Wear, Darcy'
'Okoko, Michael'
'Pandey, Siyaram'
'Vukotic, V. Nicholas'

_publ_section_title
;
 Therapeutic coordination polymers: tailoring drug release through
 metal-ligand interactions.
;
_journal_issue 19
_journal_name_full 'Chemical science'
_journal_page_first 7041
_journal_page_last 7050
_journal_paper_doi 10.1039/d4sc00732h
_journal_volume 15
_journal_year 2024
_chemical_formula_moiety 'C39 H36 Cl4 N6 O4 Zn'
_chemical_formula_sum 'C39 H36 Cl4 N6 O4 Zn'
_chemical_formula_weight 859.91
_space_group_crystal_system monoclinic
_space_group_IT_number 14
_space_group_name_Hall '-P 2yn'
_space_group_name_H-M_alt 'P 1 21/n 1'
_atom_sites_solution_hydrogens mixed
_atom_sites_solution_primary direct
_audit_creation_date 2022-02-01
_audit_creation_method
;
Olex2 1.5
(compiled 2021.12.09 svn.r5202d8cf for OlexSys, GUI svn.r6439)
;
_audit_update_record
;
2023-01-25 deposited with the CCDC.	2024-04-11 downloaded from the CCDC.
;
_cell_angle_alpha 90
_cell_angle_beta 109.828(2)
_cell_angle_gamma 90
_cell_formula_units_Z 4
_cell_length_a 15.7556(3)
_cell_length_b 15.5699(3)
_cell_length_c 16.1773(3)
_cell_measurement_reflns_used 81492
_cell_measurement_temperature 170
_cell_measurement_theta_max 78.2190
_cell_measurement_theta_min 2.8600
_cell_volume 3733.23(13)
_computing_cell_refinement 'CrysAlisPro 1.171.40.53 (Rigaku OD, 2019)'
_computing_data_collection 'CrysAlisPro 1.171.40.53 (Rigaku OD, 2019)'
_computing_data_reduction 'CrysAlisPro 1.171.40.53 (Rigaku OD, 2019)'
_computing_molecular_graphics 'Olex2 1.5 (Dolomanov et al., 2009)'
_computing_publication_material 'Olex2 1.5 (Dolomanov et al., 2009)'
_computing_structure_refinement 'SHELXL n/a (Sheldrick, 2015)'
_computing_structure_solution 'SHELXS  (Sheldrick, 2008)'
_diffrn_ambient_temperature 170.00
_diffrn_detector 'CCD plate'
_diffrn_measured_fraction_theta_full 1.000
_diffrn_measured_fraction_theta_max 1.000
_diffrn_measurement_details
;
List of Runs (angles in degrees, time in seconds):

  # Type    Start    End  Width  t~exp~   \w     \q     \k     \f   Frames
#--------------------------------------------------------------------------
  1  \f    -10.27 349.73   1.00   10.00 -25.56-105.12  31.50    --   360
  2  \f   -339.92  20.08   1.00   10.00 -57.79 -75.12 -59.25    --   360
  3  \w   -136.76 -25.76   1.00   10.00    -- -105.12  83.74  50.05  111
  4  \w   -136.76 -25.76   1.00   10.00    -- -105.12  83.74-109.95  111
  5  \w    -26.23  72.77   1.00   10.00    --   50.69 -83.74-126.05   99
  6  \f   -349.73  10.27   1.00   10.00 -96.36-105.12 -31.50    --   360
  7  \w      3.93  99.93   1.00   10.00    --   20.69  59.25 -20.08   96
  8  \w   -136.76 -25.76   1.00   10.00    -- -105.12  83.74 130.05  111
  9  \w    -26.23  72.77   1.00   10.00    --   50.69 -83.74  80.95   99
 10  \w      3.93  99.93   1.00   10.00    --   20.69  59.25 159.92   96
 11  \f   -339.92  20.08   1.00   10.00 -72.79 -90.12 -59.25    --   360
 12  \w   -136.76 -25.76   1.00   10.00    -- -105.12  83.74 -29.95  111
 13  \w   -136.76 -25.76   1.00   10.00    -- -105.12  83.74-149.95  111
 14  \w     33.93 129.93   1.00   10.00    --   50.69  59.25-125.08   96
 15  \w   -136.76 -25.76   1.00   10.00    -- -105.12  83.74  10.05  111
 16  \w   -136.76 -25.76   1.00   10.00    -- -105.12  83.74 170.05  111
 17  \w   -136.76 -25.76   1.00   10.00    -- -105.12  83.74  90.05  111
 18  \w   -136.76 -25.76   1.00   10.00    -- -105.12  83.74 -69.95  111
 19  \w     33.93 129.93   1.00   10.00    --   50.69  59.25  30.92   96
 20  \w     33.93 129.93   1.00   10.00    --   50.69  59.25 132.92   96
 21  \w     33.93 129.93   1.00   10.00    --   50.69  59.25-176.08   96
 22  \w     33.93 129.93   1.00   10.00    --   50.69  59.25 -20.08   96
 23  \w     33.94 129.94   1.00   10.00    --   50.69  59.25  81.92   96
 24  \w     33.93 129.93   1.00   10.00    --   50.69  59.25 -74.08   96
 25  \w    176.08 271.08   1.00   10.00    -- -105.12 -59.25 140.08   95
 26  \w    176.08 271.08   1.00   10.00    -- -105.12 -59.25  20.08   95
 27  \f   -339.92  20.08   1.00   10.00 -87.79-105.12 -59.25    --   360
 28  \w    176.08 271.08   1.00   10.00    -- -105.12 -59.25-139.92   95
 29  \w    176.08 271.08   1.00   10.00    -- -105.12 -59.25 -59.92   95
 30  \w    176.08 271.08   1.00   10.00    -- -105.12 -59.25  60.08   95
 31  \w    176.08 271.08   1.00   10.00    -- -105.12 -59.25 100.08   95
 32  \w      3.93  99.93   1.00   10.00    --   20.69  59.25  69.92   96
 33  \w    -26.23  72.77   1.00   10.00    --   50.69 -83.74 -24.05   99
 34  \w    176.08 271.08   1.00   10.00    -- -105.12 -59.25 -99.92   95
 35  \w      3.93  99.93   1.00   10.00    --   20.69  59.25-110.08   96
 36  \w    176.08 271.08   1.00   10.00    -- -105.12 -59.25-179.92   95
 37  \w     43.36 138.36   1.00   10.00    --   60.12  59.25 -20.08   95
 38  \w     43.36 138.36   1.00   10.00    --   60.12  59.25-110.08   95
 39  \w     18.93 114.93   1.00   10.00    --   35.69  59.25 159.92   96
 40  \w     43.36 138.36   1.00   10.00    --   60.12  59.25  69.92   95
 41  \f    -20.08 339.92   1.00   10.00  33.24  50.69  59.25    --   360
 42  \w    176.08 271.08   1.00   10.00    -- -105.12 -59.25 -19.92   95
 43  \w    191.08 286.08   1.00   10.00    --  -90.12 -59.25  20.08   95
 44  \w    191.08 286.08   1.00   10.00    --  -90.12 -59.25 110.08   95
 45  \w    191.08 286.08   1.00   10.00    --  -90.12 -59.25 -69.92   95
 46  \w    191.08 286.08   1.00   10.00    --  -90.12 -59.25-159.92   95
 47  \w    -26.23  72.77   1.00   10.00    --   50.69 -83.74 131.95   99
 48  \w     18.93 114.93   1.00   10.00    --   35.69  59.25-110.08   96
 49  \w    206.08 301.08   1.00   10.00    --  -75.12 -59.25 110.08   95
 50  \w    206.08 301.08   1.00   10.00    --  -75.12 -59.25-159.92   95
 51  \w     18.93 114.93   1.00   10.00    --   35.69  59.25  69.92   96
 52  \w    206.08 301.08   1.00   10.00    --  -75.12 -59.25 -69.92   95
 53  \w     43.36 138.36   1.00   10.00    --   60.12  59.25 159.92   95
 54  \w    206.08 301.08   1.00   10.00    --  -75.12 -59.25  20.08   95
 55  \w     18.93 114.93   1.00   10.00    --   35.69  59.25 -20.08   96
 56  \w    -26.23  72.77   1.00   10.00    --   50.69 -83.74 -75.05   99
 57  \w    -26.23  72.77   1.00   10.00    --   50.69 -83.74-177.05   99
 58  \f    -10.27 349.73   1.00   10.00  42.06  50.69  31.50    --   360
 59  \w    -26.23  72.77   1.00   10.00    --   50.69 -83.74  29.95   99
 60  \f    -10.27 349.73   1.00   10.00  42.06  50.69  31.50    --   360
;
_diffrn_measurement_device 'abstract diffractometer'
_diffrn_measurement_device_type 'Saxi-CrysAlisPro-abstract goniometer imported SAXI images'
_diffrn_measurement_method '\w and \f scans'
_diffrn_orient_matrix_type 'CrysAlisPro convention (1999,Acta A55,543-557)'
_diffrn_orient_matrix_UB_11 0.0687129000
_diffrn_orient_matrix_UB_12 -0.0032373000
_diffrn_orient_matrix_UB_13 -0.0486486000
_diffrn_orient_matrix_UB_21 0.0655383000
_diffrn_orient_matrix_UB_22 -0.0509855000
_diffrn_orient_matrix_UB_23 0.0767750000
_diffrn_orient_matrix_UB_31 -0.0421813000
_diffrn_orient_matrix_UB_32 -0.0848059000
_diffrn_orient_matrix_UB_33 -0.0445103000
_diffrn_radiation_monochromator graphite
_diffrn_radiation_probe x-ray
_diffrn_radiation_type CuK\a
_diffrn_radiation_wavelength 1.54184
_diffrn_reflns_av_R_equivalents 0.1289
_diffrn_reflns_av_unetI/netI 0.0268
_diffrn_reflns_Laue_measured_fraction_full 1.000
_diffrn_reflns_Laue_measured_fraction_max 1.000
_diffrn_reflns_limit_h_max 18
_diffrn_reflns_limit_h_min -18
_diffrn_reflns_limit_k_max 18
_diffrn_reflns_limit_k_min -18
_diffrn_reflns_limit_l_max 19
_diffrn_reflns_limit_l_min -19
_diffrn_reflns_number 222774
_diffrn_reflns_point_group_measured_fraction_full 1.000
_diffrn_reflns_point_group_measured_fraction_max 1.000
_diffrn_reflns_theta_full 67.684
_diffrn_reflns_theta_max 68.249
_diffrn_reflns_theta_min 3.384
_diffrn_source 'fine-focus sealed X-ray tube'
_diffrn_source_type 'Enhance (Cu) X-ray Source'
_exptl_absorpt_coefficient_mu 3.968
_exptl_absorpt_correction_T_max 1.00000
_exptl_absorpt_correction_T_min 0.45619
_exptl_absorpt_correction_type multi-scan
_exptl_absorpt_process_details
;
CrysAlisPro 1.171.40.53 (Rigaku Oxford Diffraction, 2019)
Empirical absorption correction using spherical harmonics,
 implemented in SCALE3 ABSPACK scaling algorithm.
;
_exptl_crystal_colour 'clear colourless'
_exptl_crystal_colour_lustre clear
_exptl_crystal_colour_primary colourless
_exptl_crystal_density_diffrn 1.530
_exptl_crystal_description plate
_exptl_crystal_F_000 1768
_exptl_crystal_size_max 0.2
_exptl_crystal_size_mid 0.2
_exptl_crystal_size_min 0.1
_refine_diff_density_max 0.801
_refine_diff_density_min -0.577
_refine_diff_density_rms 0.095
_refine_ls_extinction_coef 0.00048(10)
_refine_ls_extinction_expression Fc^*^=kFc[1+0.001xFc^2^\l^3^/sin(2\q)]^-1/4^
_refine_ls_extinction_method 'SHELXL-2017/1 (Sheldrick 2017)'
_refine_ls_goodness_of_fit_ref 1.059
_refine_ls_hydrogen_treatment mixed
_refine_ls_matrix_type full
_refine_ls_number_parameters 496
_refine_ls_number_reflns 6828
_refine_ls_number_restraints 0
_refine_ls_restrained_S_all 1.059
_refine_ls_R_factor_all 0.0580
_refine_ls_R_factor_gt 0.0542
_refine_ls_shift/su_max 0.001
_refine_ls_shift/su_mean 0.000
_refine_ls_structure_factor_coef Fsqd
_refine_ls_weighting_details 'w=1/[\s^2^(Fo^2^)+(0.1020P)^2^+2.5820P] where P=(Fo^2^+2Fc^2^)/3'
_refine_ls_weighting_scheme calc
_refine_ls_wR_factor_gt 0.1465
_refine_ls_wR_factor_ref 0.1519
_reflns_Friedel_coverage 0.000
_reflns_number_gt 6186
_reflns_number_total 6828
_reflns_threshold_expression 'I > 2\s(I)'
_cod_data_source_file d4sc00732h4.cif
_cod_data_source_block cu_jnm044
_cod_depositor_comments 'Adding full bibliography for 1571426--1571436.cif.'
_cod_database_code 1571435
_shelx_shelxl_version_number 2017/1
_chemical_oxdiff_formula C39H36Cl4N6O4Zn
_shelx_space_group_comment
;
The symmetry employed for this shelxl refinement is uniquely defined
by the following loop, which should always be used as a source of
symmetry information in preference to the above space-group names.
They are only intended as comments.
;
_shelx_estimated_absorpt_t_max 0.692
_shelx_estimated_absorpt_t_min 0.504
_reflns_odcompleteness_completeness 99.57
_reflns_odcompleteness_iscentric 1
_reflns_odcompleteness_theta 78.94
_olex2_refinement_description
;
1. Fixed Uiso
 At 1.2 times of:
  All C(H) groups, All C(H,H) groups
2.a Secondary CH2 refined with riding coordinates:
 C2(H2A,H2B), C16(H16A,H16B), C32(H32A,H32B), C33(H33A,H33B), C34(H34A,H34B),
 C35(H35A,H35B), C36(H36A,H36B)
2.b Aromatic/amide H refined with riding coordinates:
 C5(H5A), C6(H6A), C7(H7), C8(H8), C11(H11), C12(H12), C13(H13), C19(H19),
 C20(H20), C21(H21), C22(H22), C25(H25), C26(H26), C27(H27), C29(H29), C30(H30),
  C31(H31), C37(H37), C38(H38), C39(H39)
;
_olex2_submission_special_instructions 'No special instructions were received'
_oxdiff_exptl_absorpt_empirical_details
;
Empirical correction (ABSPACK) includes:
- Absorption correction using spherical harmonics
- Frame scaling
- Detector area scaling
;
_oxdiff_exptl_absorpt_empirical_full_max 1.799
_oxdiff_exptl_absorpt_empirical_full_min 0.610

loop_
_space_group_symop_operation_xyz
'x, y, z'
'-x+1/2, y+1/2, -z+1/2'
'-x, -y, -z'
'x-1/2, -y-1/2, z-1/2'

loop_
_atom_site_label
_atom_site_type_symbol
_atom_site_fract_x
_atom_site_fract_y
_atom_site_fract_z
_atom_site_U_iso_or_equiv
_atom_site_adp_type
_atom_site_occupancy
_atom_site_site_symmetry_order
_atom_site_calc_flag
_atom_site_refinement_flags_posn
_atom_site_refinement_flags_adp
_atom_site_refinement_flags_occupancy
_atom_site_disorder_assembly
_atom_site_disorder_group
Zn1 Zn 0.56798(2) 0.26954(2) 0.50583(2) 0.02615(15) Uani 1 1 d . . . . .
Cl1 Cl 0.40658(4) 0.27754(4) 0.25980(4) 0.03414(19) Uani 1 1 d . . . . .
Cl2 Cl 0.57963(4) 0.41620(5) 0.05363(5) 0.03710(19) Uani 1 1 d . . . . .
Cl3 Cl 0.31221(5) 0.12238(5) 0.65918(5) 0.0445(2) Uani 1 1 d . . . . .
Cl4 Cl 0.59295(5) -0.06781(5) 0.86296(5) 0.0457(2) Uani 1 1 d . . . . .
O1 O 0.62712(12) 0.28362(12) 0.41411(13) 0.0320(4) Uani 1 1 d . . . . .
O2 O 0.70232(14) 0.37971(13) 0.51307(12) 0.0371(5) Uani 1 1 d . . . . .
O3 O 0.64338(13) 0.23898(13) 0.62549(13) 0.0333(4) Uani 1 1 d . . . . .
O4 O 0.51980(13) 0.23583(13) 0.66278(13) 0.0340(4) Uani 1 1 d . . . . .
N1 N 0.47955(14) 0.36654(14) 0.47668(14) 0.0271(5) Uani 1 1 d . . . . .
N2 N 0.39896(14) 0.47274(14) 0.39957(14) 0.0268(5) Uani 1 1 d . . . . .
N3 N 0.10406(14) 0.55446(14) 0.06030(14) 0.0264(5) Uani 1 1 d . . . . .
N4 N 0.00660(14) 0.66023(14) 0.03801(14) 0.0278(5) Uani 1 1 d . . . . .
N5 N 0.56202(15) 0.36478(15) 0.22750(16) 0.0298(5) Uani 1 1 d . . . . .
H5 H 0.568(3) 0.336(3) 0.272(3) 0.050(11) Uiso 1 1 d . . . . .
N6 N 0.50544(15) 0.09073(16) 0.76144(15) 0.0307(5) Uani 1 1 d . . . . .
H6 H 0.477(3) 0.130(3) 0.720(3) 0.057(11) Uiso 1 1 d . . . . .
C1 C 0.68441(17) 0.34563(17) 0.44068(17) 0.0294(6) Uani 1 1 d . . . . .
C2 C 0.72609(17) 0.37993(19) 0.37479(18) 0.0314(6) Uani 1 1 d . . . . .
H2A H 0.789783 0.396005 0.405863 0.038 Uiso 1 1 calc R . . . .
H2B H 0.724932 0.334637 0.331473 0.038 Uiso 1 1 calc R . . . .
C3 C 0.67415(17) 0.45747(18) 0.32780(17) 0.0289(5) Uani 1 1 d . . . . .
C4 C 0.59340(17) 0.44858(17) 0.25561(17) 0.0284(5) Uani 1 1 d . . . . .
C5 C 0.54690(19) 0.52143(18) 0.21434(19) 0.0318(6) Uani 1 1 d . . . . .
H5A H 0.493579 0.515320 0.164681 0.038 Uiso 1 1 calc R . . . .
C6 C 0.5777(2) 0.60316(19) 0.2451(2) 0.0370(6) Uani 1 1 d . . . . .
H6A H 0.544974 0.652516 0.217112 0.044 Uiso 1 1 calc R . . . .
C7 C 0.6563(2) 0.6122(2) 0.3166(2) 0.0421(7) Uani 1 1 d . . . . .
H7 H 0.677927 0.667738 0.337867 0.050 Uiso 1 1 calc R . . . .
C8 C 0.7030(2) 0.5401(2) 0.35673(19) 0.0371(6) Uani 1 1 d . . . . .
H8 H 0.756658 0.547072 0.405832 0.044 Uiso 1 1 calc R . . . .
C9 C 0.48626(17) 0.35064(16) 0.15257(17) 0.0278(5) Uani 1 1 d . . . . .
C10 C 0.48436(18) 0.37169(17) 0.06797(17) 0.0287(5) Uani 1 1 d . . . . .
C11 C 0.40941(19) 0.35758(19) -0.00615(18) 0.0328(6) Uani 1 1 d . . . . .
H11 H 0.410040 0.374298 -0.062416 0.039 Uiso 1 1 calc R . . . .
C12 C 0.33354(19) 0.31897(19) 0.00226(18) 0.0349(6) Uani 1 1 d . . . . .
H12 H 0.281693 0.309632 -0.048205 0.042 Uiso 1 1 calc R . . . .
C13 C 0.33346(18) 0.29401(18) 0.08438(19) 0.0320(6) Uani 1 1 d . . . . .
H13 H 0.282315 0.266018 0.090450 0.038 Uiso 1 1 calc R . . . .
C14 C 0.40832(17) 0.31017(16) 0.15727(17) 0.0280(5) Uani 1 1 d . . . . .
C15 C 0.60117(18) 0.22379(15) 0.67903(17) 0.0266(5) Uani 1 1 d . . . . .
C16 C 0.66095(18) 0.18530(18) 0.76640(17) 0.0308(6) Uani 1 1 d . . . . .
H16A H 0.674949 0.125469 0.754770 0.037 Uiso 1 1 calc R . . . .
H16B H 0.718653 0.217331 0.785211 0.037 Uiso 1 1 calc R . . . .
C17 C 0.62739(18) 0.18326(17) 0.84314(17) 0.0306(6) Uani 1 1 d . . . . .
C18 C 0.55306(18) 0.13390(17) 0.84102(17) 0.0301(6) Uani 1 1 d . . . . .
C19 C 0.5261(2) 0.1276(2) 0.9141(2) 0.0445(7) Uani 1 1 d . . . . .
H19 H 0.474642 0.094332 0.911502 0.053 Uiso 1 1 calc R . . . .
C20 C 0.5749(3) 0.1703(2) 0.9914(2) 0.0552(9) Uani 1 1 d . . . . .
H20 H 0.557013 0.166150 1.041696 0.066 Uiso 1 1 calc R . . . .
C21 C 0.6486(3) 0.2182(2) 0.9945(2) 0.0521(9) Uani 1 1 d . . . . .
H21 H 0.682012 0.246787 1.047432 0.063 Uiso 1 1 calc R . . . .
C22 C 0.6751(2) 0.22542(18) 0.9218(2) 0.0408(7) Uani 1 1 d . . . . .
H22 H 0.726233 0.259366 0.925121 0.049 Uiso 1 1 calc R . . . .
C23 C 0.44777(18) 0.02210(18) 0.75869(17) 0.0317(6) Uani 1 1 d . . . . .
C24 C 0.3563(2) 0.0247(2) 0.70818(18) 0.0349(6) Uani 1 1 d . . . . .
C25 C 0.2991(2) -0.0453(2) 0.6961(2) 0.0431(7) Uani 1 1 d . . . . .
H25 H 0.237453 -0.041053 0.660360 0.052 Uiso 1 1 calc R . . . .
C26 C 0.3341(2) -0.1216(2) 0.7375(2) 0.0461(8) Uani 1 1 d . . . . .
H26 H 0.296166 -0.170459 0.729957 0.055 Uiso 1 1 calc R . . . .
C27 C 0.4237(2) -0.1273(2) 0.7896(2) 0.0414(7) Uani 1 1 d . . . . .
H27 H 0.446951 -0.179903 0.818139 0.050 Uiso 1 1 calc R . . . .
C28 C 0.4799(2) -0.05681(19) 0.80027(18) 0.0355(6) Uani 1 1 d . . . . .
C29 C 0.47723(17) 0.43016(16) 0.42141(17) 0.0273(5) Uani 1 1 d . . . . .
H29 H 0.524897 0.443706 0.400133 0.033 Uiso 1 1 calc R . . . .
C30 C 0.39818(19) 0.36935(18) 0.49015(19) 0.0333(6) Uani 1 1 d . . . . .
H30 H 0.379982 0.331317 0.526927 0.040 Uiso 1 1 calc R . . . .
C31 C 0.34765(19) 0.43480(19) 0.4429(2) 0.0355(6) Uani 1 1 d . . . . .
H31 H 0.288695 0.451004 0.440382 0.043 Uiso 1 1 calc R . . . .
C32 C 0.37176(19) 0.54297(17) 0.33512(17) 0.0304(6) Uani 1 1 d . . . . .
H32A H 0.425750 0.575975 0.335929 0.036 Uiso 1 1 calc R . . . .
H32B H 0.330649 0.582449 0.351244 0.036 Uiso 1 1 calc R . . . .
C33 C 0.32447(19) 0.50772(17) 0.24323(17) 0.0317(6) Uani 1 1 d . . . . .
H33A H 0.364248 0.465405 0.228834 0.038 Uiso 1 1 calc R . . . .
H33B H 0.268615 0.477655 0.241777 0.038 Uiso 1 1 calc R . . . .
C34 C 0.30082(17) 0.57870(17) 0.17471(17) 0.0289(6) Uani 1 1 d . . . . .
H34A H 0.354703 0.615117 0.183565 0.035 Uiso 1 1 calc R . . . .
H34B H 0.253123 0.615265 0.183381 0.035 Uiso 1 1 calc R . . . .
C35 C 0.26814(17) 0.54478(18) 0.08055(17) 0.0305(6) Uani 1 1 d . . . . .
H35A H 0.314006 0.504537 0.073806 0.037 Uiso 1 1 calc R . . . .
H35B H 0.263977 0.593606 0.040163 0.037 Uiso 1 1 calc R . . . .
C36 C 0.17704(17) 0.49879(17) 0.05228(17) 0.0300(6) Uani 1 1 d . . . . .
H36A H 0.161409 0.479858 -0.009527 0.036 Uiso 1 1 calc R . . . .
H36B H 0.181914 0.446985 0.089093 0.036 Uiso 1 1 calc R . . . .
C37 C 0.06066(18) 0.54525(18) 0.12051(17) 0.0304(6) Uani 1 1 d . . . . .
H37 H 0.070799 0.501576 0.163794 0.036 Uiso 1 1 calc R . . . .
C38 C 0.00073(18) 0.61043(18) 0.10613(17) 0.0312(6) Uani 1 1 d . . . . .
H38 H -0.039107 0.620290 0.137991 0.037 Uiso 1 1 calc R . . . .
C39 C 0.06963(17) 0.62443(17) 0.01214(16) 0.0281(6) Uani 1 1 d . . . . .
H39 H 0.088007 0.645449 -0.034283 0.034 Uiso 1 1 calc R . . . .

loop_
_atom_site_aniso_label
_atom_site_aniso_U_11
_atom_site_aniso_U_22
_atom_site_aniso_U_33
_atom_site_aniso_U_23
_atom_site_aniso_U_13
_atom_site_aniso_U_12
Zn1 0.0241(2) 0.0256(2) 0.0270(2) 0.00209(12) 0.00630(16) 0.00066(12)
Cl1 0.0331(4) 0.0353(4) 0.0324(4) 0.0034(2) 0.0089(3) -0.0045(3)
Cl2 0.0292(4) 0.0411(4) 0.0429(4) 0.0017(3) 0.0148(3) -0.0039(3)
Cl3 0.0332(4) 0.0507(5) 0.0447(4) 0.0076(3) 0.0069(3) 0.0058(3)
Cl4 0.0472(4) 0.0420(4) 0.0411(4) 0.0049(3) 0.0059(3) 0.0109(3)
O1 0.0267(9) 0.0343(10) 0.0350(10) 0.0021(8) 0.0101(8) -0.0029(8)
O2 0.0453(12) 0.0351(11) 0.0293(10) 0.0013(8) 0.0104(9) 0.0014(9)
O3 0.0271(10) 0.0405(11) 0.0307(10) 0.0057(8) 0.0076(8) 0.0000(8)
O4 0.0282(10) 0.0386(11) 0.0323(10) 0.0072(8) 0.0065(8) 0.0067(8)
N1 0.0241(11) 0.0264(11) 0.0281(11) -0.0002(9) 0.0051(8) 0.0019(8)
N2 0.0279(11) 0.0259(11) 0.0240(10) 0.0016(8) 0.0052(8) 0.0018(9)
N3 0.0234(10) 0.0276(11) 0.0253(10) -0.0013(8) 0.0044(8) 0.0005(9)
N4 0.0272(11) 0.0266(11) 0.0278(11) -0.0012(9) 0.0071(9) 0.0010(9)
N5 0.0272(11) 0.0258(12) 0.0312(12) 0.0039(9) 0.0033(9) -0.0016(9)
N6 0.0304(12) 0.0326(12) 0.0263(11) 0.0020(9) 0.0059(9) -0.0013(10)
C1 0.0245(12) 0.0303(14) 0.0307(13) 0.0042(11) 0.0061(10) 0.0070(11)
C2 0.0211(12) 0.0412(16) 0.0302(13) 0.0005(11) 0.0066(10) -0.0036(11)
C3 0.0268(13) 0.0343(14) 0.0274(13) 0.0012(11) 0.0115(10) -0.0046(11)
C4 0.0266(12) 0.0276(13) 0.0333(14) -0.0007(11) 0.0130(11) -0.0038(10)
C5 0.0320(14) 0.0296(14) 0.0353(14) 0.0015(11) 0.0133(11) -0.0008(11)
C6 0.0483(17) 0.0267(14) 0.0427(16) 0.0003(12) 0.0243(14) -0.0003(12)
C7 0.061(2) 0.0333(16) 0.0380(16) -0.0094(13) 0.0250(15) -0.0150(14)
C8 0.0409(15) 0.0411(16) 0.0299(14) -0.0047(12) 0.0130(12) -0.0150(13)
C9 0.0264(13) 0.0201(12) 0.0325(13) -0.0011(10) 0.0044(10) 0.0011(10)
C10 0.0268(13) 0.0264(13) 0.0329(13) 0.0009(10) 0.0101(11) 0.0006(10)
C11 0.0357(14) 0.0328(14) 0.0282(13) 0.0007(11) 0.0086(11) -0.0023(11)
C12 0.0319(14) 0.0329(15) 0.0321(14) -0.0004(11) 0.0006(11) -0.0036(11)
C13 0.0255(13) 0.0285(13) 0.0384(15) -0.0009(11) 0.0061(11) -0.0052(11)
C14 0.0279(13) 0.0226(12) 0.0330(13) 0.0008(10) 0.0096(11) -0.0022(10)
C15 0.0286(14) 0.0196(12) 0.0278(13) 0.0001(9) 0.0044(11) -0.0012(9)
C16 0.0259(13) 0.0298(14) 0.0325(14) 0.0049(11) 0.0045(11) 0.0030(10)
C17 0.0352(14) 0.0224(13) 0.0270(13) 0.0026(10) 0.0011(11) 0.0062(11)
C18 0.0338(14) 0.0282(14) 0.0265(13) -0.0003(10) 0.0078(11) 0.0052(11)
C19 0.058(2) 0.0451(18) 0.0342(15) 0.0003(13) 0.0201(14) 0.0040(15)
C20 0.088(3) 0.048(2) 0.0307(16) -0.0021(14) 0.0218(17) 0.0079(19)
C21 0.078(3) 0.0369(17) 0.0271(15) -0.0058(12) -0.0005(16) 0.0063(17)
C22 0.0504(18) 0.0275(15) 0.0314(15) 0.0015(11) -0.0031(13) 0.0035(12)
C23 0.0329(14) 0.0369(15) 0.0268(13) -0.0011(11) 0.0121(11) -0.0009(11)
C24 0.0372(15) 0.0384(16) 0.0313(14) -0.0003(11) 0.0145(12) -0.0018(12)
C25 0.0389(16) 0.0500(19) 0.0438(17) -0.0097(14) 0.0185(13) -0.0122(14)
C26 0.055(2) 0.0418(18) 0.0510(18) -0.0108(14) 0.0303(16) -0.0148(15)
C27 0.060(2) 0.0321(16) 0.0418(16) 0.0013(12) 0.0302(15) -0.0015(13)
C28 0.0417(16) 0.0378(16) 0.0297(14) 0.0030(11) 0.0156(12) 0.0049(13)
C29 0.0256(13) 0.0265(13) 0.0288(13) -0.0009(10) 0.0080(10) -0.0014(10)
C30 0.0326(14) 0.0327(15) 0.0387(15) 0.0061(11) 0.0174(12) 0.0024(11)
C31 0.0300(14) 0.0342(15) 0.0427(16) 0.0021(12) 0.0129(12) 0.0035(11)
C32 0.0353(14) 0.0247(13) 0.0262(13) 0.0019(10) 0.0039(11) 0.0024(11)
C33 0.0326(14) 0.0278(13) 0.0287(13) 0.0001(11) 0.0028(11) -0.0031(11)
C34 0.0247(13) 0.0262(13) 0.0304(13) -0.0006(10) 0.0025(10) -0.0015(10)
C35 0.0284(13) 0.0321(14) 0.0284(13) 0.0036(11) 0.0063(10) 0.0032(11)
C36 0.0284(13) 0.0278(13) 0.0306(13) -0.0016(11) 0.0058(10) 0.0058(11)
C37 0.0320(13) 0.0302(14) 0.0268(13) 0.0034(10) 0.0072(10) -0.0007(11)
C38 0.0306(14) 0.0330(15) 0.0295(13) -0.0024(11) 0.0097(11) -0.0014(11)
C39 0.0283(13) 0.0276(14) 0.0270(13) 0.0018(10) 0.0078(11) 0.0017(10)

loop_
_atom_type_symbol
_atom_type_description
_atom_type_scat_dispersion_real
_atom_type_scat_dispersion_imag
_atom_type_scat_source
C C 0.0181 0.0091 'International Tables Vol C Tables 4.2.6.8 and 6.1.1.4'
H H 0.0000 0.0000 'International Tables Vol C Tables 4.2.6.8 and 6.1.1.4'
Cl Cl 0.3639 0.7018 'International Tables Vol C Tables 4.2.6.8 and 6.1.1.4'
N N 0.0311 0.0180 'International Tables Vol C Tables 4.2.6.8 and 6.1.1.4'
O O 0.0492 0.0322 'International Tables Vol C Tables 4.2.6.8 and 6.1.1.4'
Zn Zn -1.5491 0.6778 'International Tables Vol C Tables 4.2.6.8 and 6.1.1.4'

loop_
_geom_angle_atom_site_label_1
_geom_angle_atom_site_label_2
_geom_angle_atom_site_label_3
_geom_angle
_geom_angle_site_symmetry_1
_geom_angle_site_symmetry_3
_geom_angle_publ_flag
O1 Zn1 N4 100.92(8) . 2_545 ?
O3 Zn1 O1 118.57(8) . . ?
O3 Zn1 N1 123.91(9) . . ?
O3 Zn1 N4 102.98(8) . 2_545 ?
N1 Zn1 O1 101.74(8) . . ?
N1 Zn1 N4 105.86(9) . 2_545 ?
C1 O1 Zn1 106.38(17) . . ?
C15 O3 Zn1 115.72(16) . . ?
C29 N1 Zn1 125.49(18) . . ?
C29 N1 C30 105.6(2) . . ?
C30 N1 Zn1 126.90(18) . . ?
C29 N2 C31 107.6(2) . . ?
C29 N2 C32 125.2(2) . . ?
C31 N2 C32 127.0(2) . . ?
C37 N3 C36 126.1(2) . . ?
C39 N3 C36 126.7(2) . . ?
C39 N3 C37 107.2(2) . . ?
C38 N4 Zn1 123.90(18) . 2 ?
C39 N4 Zn1 129.97(18) . 2 ?
C39 N4 C38 106.1(2) . . ?
C4 N5 H5 108(3) . . ?
C9 N5 H5 118(3) . . ?
C9 N5 C4 121.7(2) . . ?
C18 N6 H6 109(3) . . ?
C23 N6 H6 110(3) . . ?
C23 N6 C18 122.0(2) . . ?
O1 C1 C2 116.6(2) . . ?
O2 C1 O1 123.3(3) . . ?
O2 C1 C2 120.0(2) . . ?
C1 C2 H2A 109.6 . . ?
C1 C2 H2B 109.6 . . ?
H2A C2 H2B 108.2 . . ?
C3 C2 C1 110.1(2) . . ?
C3 C2 H2A 109.6 . . ?
C3 C2 H2B 109.6 . . ?
C4 C3 C2 121.3(2) . . ?
C8 C3 C2 120.7(2) . . ?
C8 C3 C4 117.9(3) . . ?
C3 C4 N5 118.4(2) . . ?
C5 C4 N5 121.9(2) . . ?
C5 C4 C3 119.8(2) . . ?
C4 C5 H5A 119.6 . . ?
C4 C5 C6 120.7(3) . . ?
C6 C5 H5A 119.6 . . ?
C5 C6 H6A 120.2 . . ?
C7 C6 C5 119.7(3) . . ?
C7 C6 H6A 120.2 . . ?
C6 C7 H7 120.2 . . ?
C8 C7 C6 119.6(3) . . ?
C8 C7 H7 120.2 . . ?
C3 C8 H8 118.9 . . ?
C7 C8 C3 122.3(3) . . ?
C7 C8 H8 118.9 . . ?
N5 C9 C14 121.8(2) . . ?
C10 C9 N5 122.7(2) . . ?
C10 C9 C14 115.4(2) . . ?
C9 C10 Cl2 119.4(2) . . ?
C11 C10 Cl2 117.9(2) . . ?
C11 C10 C9 122.6(2) . . ?
C10 C11 H11 120.2 . . ?
C12 C11 C10 119.6(3) . . ?
C12 C11 H11 120.2 . . ?
C11 C12 H12 120.1 . . ?
C13 C12 C11 119.8(2) . . ?
C13 C12 H12 120.1 . . ?
C12 C13 H13 120.3 . . ?
C14 C13 C12 119.4(2) . . ?
C14 C13 H13 120.3 . . ?
C9 C14 Cl1 118.6(2) . . ?
C13 C14 Cl1 118.4(2) . . ?
C13 C14 C9 123.1(2) . . ?
O3 C15 C16 113.5(2) . . ?
O4 C15 O3 124.7(2) . . ?
O4 C15 C16 121.8(2) . . ?
C15 C16 H16A 107.5 . . ?
C15 C16 H16B 107.5 . . ?
H16A C16 H16B 107.0 . . ?
C17 C16 C15 119.4(2) . . ?
C17 C16 H16A 107.5 . . ?
C17 C16 H16B 107.5 . . ?
C18 C17 C16 121.3(2) . . ?
C18 C17 C22 117.9(3) . . ?
C22 C17 C16 120.6(3) . . ?
C17 C18 N6 117.7(2) . . ?
C19 C18 N6 121.2(3) . . ?
C19 C18 C17 121.1(3) . . ?
C18 C19 H19 120.2 . . ?
C18 C19 C20 119.6(3) . . ?
C20 C19 H19 120.2 . . ?
C19 C20 H20 120.1 . . ?
C21 C20 C19 119.9(3) . . ?
C21 C20 H20 120.1 . . ?
C20 C21 H21 119.6 . . ?
C20 C21 C22 120.8(3) . . ?
C22 C21 H21 119.6 . . ?
C17 C22 H22 119.6 . . ?
C21 C22 C17 120.8(3) . . ?
C21 C22 H22 119.6 . . ?
N6 C23 C24 122.0(3) . . ?
N6 C23 C28 121.9(2) . . ?
C24 C23 C28 115.9(3) . . ?
C23 C24 Cl3 117.6(2) . . ?
C25 C24 Cl3 118.8(2) . . ?
C25 C24 C23 123.6(3) . . ?
C24 C25 H25 120.8 . . ?
C26 C25 C24 118.3(3) . . ?
C26 C25 H25 120.8 . . ?
C25 C26 H26 119.7 . . ?
C27 C26 C25 120.6(3) . . ?
C27 C26 H26 119.7 . . ?
C26 C27 H27 119.9 . . ?
C26 C27 C28 120.2(3) . . ?
C28 C27 H27 119.9 . . ?
C23 C28 Cl4 119.8(2) . . ?
C27 C28 Cl4 118.8(2) . . ?
C27 C28 C23 121.4(3) . . ?
N1 C29 N2 111.1(2) . . ?
N1 C29 H29 124.4 . . ?
N2 C29 H29 124.4 . . ?
N1 C30 H30 125.2 . . ?
C31 C30 N1 109.6(2) . . ?
C31 C30 H30 125.2 . . ?
N2 C31 H31 127.0 . . ?
C30 C31 N2 106.1(2) . . ?
C30 C31 H31 127.0 . . ?
N2 C32 H32A 109.5 . . ?
N2 C32 H32B 109.5 . . ?
N2 C32 C33 110.7(2) . . ?
H32A C32 H32B 108.1 . . ?
C33 C32 H32A 109.5 . . ?
C33 C32 H32B 109.5 . . ?
C32 C33 H33A 109.3 . . ?
C32 C33 H33B 109.3 . . ?
H33A C33 H33B 108.0 . . ?
C34 C33 C32 111.6(2) . . ?
C34 C33 H33A 109.3 . . ?
C34 C33 H33B 109.3 . . ?
C33 C34 H34A 109.0 . . ?
C33 C34 H34B 109.0 . . ?
C33 C34 C35 113.1(2) . . ?
H34A C34 H34B 107.8 . . ?
C35 C34 H34A 109.0 . . ?
C35 C34 H34B 109.0 . . ?
C34 C35 H35A 108.5 . . ?
C34 C35 H35B 108.5 . . ?
C34 C35 C36 115.2(2) . . ?
H35A C35 H35B 107.5 . . ?
C36 C35 H35A 108.5 . . ?
C36 C35 H35B 108.5 . . ?
N3 C36 C35 112.2(2) . . ?
N3 C36 H36A 109.2 . . ?
N3 C36 H36B 109.2 . . ?
C35 C36 H36A 109.2 . . ?
C35 C36 H36B 109.2 . . ?
H36A C36 H36B 107.9 . . ?
N3 C37 H37 126.7 . . ?
C38 C37 N3 106.6(2) . . ?
C38 C37 H37 126.7 . . ?
N4 C38 H38 125.4 . . ?
C37 C38 N4 109.2(2) . . ?
C37 C38 H38 125.4 . . ?
N3 C39 H39 124.5 . . ?
N4 C39 N3 110.9(2) . . ?
N4 C39 H39 124.5 . . ?

loop_
_geom_bond_atom_site_label_1
_geom_bond_atom_site_label_2
_geom_bond_distance
_geom_bond_site_symmetry_2
_geom_bond_publ_flag
Zn1 O1 2.0138(19) . ?
Zn1 O3 1.9558(19) . ?
Zn1 N1 2.000(2) . ?
Zn1 N4 2.053(2) 2_545 ?
Cl1 C14 1.744(3) . ?
Cl2 C10 1.739(3) . ?
Cl3 C24 1.747(3) . ?
Cl4 C28 1.734(3) . ?
O1 C1 1.292(3) . ?
O2 C1 1.228(3) . ?
O3 C15 1.280(3) . ?
O4 C15 1.233(3) . ?
N1 C29 1.327(3) . ?
N1 C30 1.372(3) . ?
N2 C29 1.338(3) . ?
N2 C31 1.370(4) . ?
N2 C32 1.471(3) . ?
N3 C36 1.480(3) . ?
N3 C37 1.374(3) . ?
N3 C39 1.342(3) . ?
N4 C38 1.376(4) . ?
N4 C39 1.324(3) . ?
N5 H5 0.83(4) . ?
N5 C4 1.415(3) . ?
N5 C9 1.400(3) . ?
N6 H6 0.91(4) . ?
N6 C18 1.420(3) . ?
N6 C23 1.394(4) . ?
C1 C2 1.526(4) . ?
C2 H2A 0.9900 . ?
C2 H2B 0.9900 . ?
C2 C3 1.511(4) . ?
C3 C4 1.412(4) . ?
C3 C8 1.392(4) . ?
C4 C5 1.392(4) . ?
C5 H5A 0.9500 . ?
C5 C6 1.392(4) . ?
C6 H6A 0.9500 . ?
C6 C7 1.387(5) . ?
C7 H7 0.9500 . ?
C7 C8 1.377(5) . ?
C8 H8 0.9500 . ?
C9 C10 1.398(4) . ?
C9 C14 1.405(4) . ?
C10 C11 1.386(4) . ?
C11 H11 0.9500 . ?
C11 C12 1.385(4) . ?
C12 H12 0.9500 . ?
C12 C13 1.385(4) . ?
C13 H13 0.9500 . ?
C13 C14 1.379(4) . ?
C15 C16 1.530(4) . ?
C16 H16A 0.9900 . ?
C16 H16B 0.9900 . ?
C16 C17 1.506(4) . ?
C17 C18 1.391(4) . ?
C17 C22 1.403(4) . ?
C18 C19 1.389(4) . ?
C19 H19 0.9500 . ?
C19 C20 1.395(5) . ?
C20 H20 0.9500 . ?
C20 C21 1.365(6) . ?
C21 H21 0.9500 . ?
C21 C22 1.379(5) . ?
C22 H22 0.9500 . ?
C23 C24 1.395(4) . ?
C23 C28 1.410(4) . ?
C24 C25 1.385(4) . ?
C25 H25 0.9500 . ?
C25 C26 1.382(5) . ?
C26 H26 0.9500 . ?
C26 C27 1.380(5) . ?
C27 H27 0.9500 . ?
C27 C28 1.384(4) . ?
C29 H29 0.9500 . ?
C30 H30 0.9500 . ?
C30 C31 1.358(4) . ?
C31 H31 0.9500 . ?
C32 H32A 0.9900 . ?
C32 H32B 0.9900 . ?
C32 C33 1.521(4) . ?
C33 H33A 0.9900 . ?
C33 H33B 0.9900 . ?
C33 C34 1.519(4) . ?
C34 H34A 0.9900 . ?
C34 H34B 0.9900 . ?
C34 C35 1.527(4) . ?
C35 H35A 0.9900 . ?
C35 H35B 0.9900 . ?
C35 C36 1.529(4) . ?
C36 H36A 0.9900 . ?
C36 H36B 0.9900 . ?
C37 H37 0.9500 . ?
C37 C38 1.351(4) . ?
C38 H38 0.9500 . ?
C39 H39 0.9500 . ?
